data_1552590
loop_
_publ_author_name
'Zhang, Chun-Lei'
'Huang, Qi-Long'
'Chen, Juan'
'Zhang, Wan-Jin'
'Jin, Hai-Xiao'
'Wang, Hong-Bo'
'Naman, C. Benjamin'
'Cao, Zheng-Yu'

_publ_section_title
;
 Phthalideisoquinoline Hemiacetal Alkaloids from <i>Corydalis
 decumbens</i> That Inhibit Spontaneous Calcium Oscillations, Including
 Alkyl Derivatives of (+)-Egenine That Are Strikingly Levorotatory.
;
_journal_issue 10
_journal_name_full 'Journal of natural products'
_journal_page_first 2713
_journal_page_last 2720
_journal_paper_doi 10.1021/acs.jnatprod.9b00247
_journal_volume 82
_journal_year 2019
_chemical_absolute_configuration ad
_chemical_formula_moiety 'C23 H27 N O6, 6(O)'
_chemical_formula_sum 'C23 H27 N O12'
_chemical_formula_weight 509.45
_space_group_crystal_system monoclinic
_space_group_IT_number 4
_space_group_name_Hall 'P 2yb'
_space_group_name_H-M_alt 'P 1 21 1'
_atom_sites_solution_hydrogens geom
_atom_sites_solution_primary dual
_audit_creation_date 2018-09-29
_audit_creation_method
;
Olex2 1.2
(compiled 2018.05.29 svn.r3508 for OlexSys, GUI svn.r5506)
;
_cell_angle_alpha 90
_cell_angle_beta 101.1180(13)
_cell_angle_gamma 90
_cell_formula_units_Z 4
_cell_length_a 16.2110(2)
_cell_length_b 8.33626(11)
_cell_length_c 19.9088(3)
_cell_measurement_reflns_used 14577
_cell_measurement_temperature 100.00(10)
_cell_measurement_theta_max 73.4250
_cell_measurement_theta_min 2.7480
_cell_volume 2639.96(6)
_computing_cell_refinement 'CrysAlisPro 1.171.38.43f (Rigaku OD, 2015)'
_computing_data_collection 'CrysAlisPro 1.171.38.43f (Rigaku OD, 2015)'
_computing_data_reduction 'CrysAlisPro 1.171.38.43f (Rigaku OD, 2015)'
_computing_molecular_graphics 'Olex2 (Dolomanov et al., 2009)'
_computing_publication_material 'Olex2 (Dolomanov et al., 2009)'
_computing_structure_refinement 'ShelXL (Sheldrick, 2015)'
_computing_structure_solution 'ShelXT (Sheldrick, 2015)'
_diffrn_ambient_environment N~2~
_diffrn_ambient_temperature 100.00(10)
_diffrn_detector 'CCD plate'
_diffrn_detector_area_resol_mean 5.2684
_diffrn_detector_type AtlasS2
_diffrn_measured_fraction_theta_full 1.000
_diffrn_measured_fraction_theta_max 0.978
_diffrn_measurement_details
;
List of Runs (angles in degrees, time in seconds):

  # Type    Start    End  Width  t~exp~   \w     \q     \k     \f   Frames
--------------------------------------------------------------------------
  1  \w    -55.00  29.00   1.00    1.00    --  -41.11  38.00  90.00   84
  2  \w    -66.00  33.00   1.00    1.00    --  -41.11  38.00 -60.00   99
  3  \w      2.00  67.00   1.00    1.00    --   41.11 -99.00   0.00   65
  4  \w     34.00 100.00   1.00    1.20    --  106.95-125.00  60.00   66
  5  \w     79.00 120.00   1.00    1.20    --  106.95-125.00 120.00   41
  6  \w     49.00 124.00   1.00    1.20    --  106.95 -45.00  90.00   75
  7  \w     55.00 130.00   1.00    1.20    --  106.95  15.00 -60.00   75
  8  \w     99.00 177.00   1.00    1.20    --  106.95  45.00 -60.00   78
  9  \w    109.00 173.00   1.00    1.20    --  106.95  61.00-180.00   64
 10  \w    103.00 174.00   1.00    1.20    --  106.95 125.00-120.00   71
 11  \w     82.00 140.00   1.00    1.20    --  106.95  77.00 -30.00   58
 12  \w    152.00 178.00   1.00    1.20    --  106.95 125.00  90.00   26
 13  \w     50.00 110.00   1.00    1.20    --  106.95 -45.00   0.00   60
 14  \w     34.00  61.00   1.00    1.20    --  106.95-125.00 120.00   27
 15  \w     35.00 128.00   1.00    1.20    --  106.95 -61.00-150.00   93
 16  \w     61.00 107.00   1.00    1.20    --  106.95 -95.00-180.00   46
 17  \w     39.00  87.00   1.00    1.00    --   41.11-125.00-180.00   48
 18  \w   -106.00 -17.00   1.00    1.00    --  -41.11 -38.00 120.00   89
 19  \w    -68.00  -9.00   1.00    1.00    --  -41.23 -77.00 -60.00   59
 20  \w    -89.00 -29.00   1.00    1.00    --  -41.23 -77.00 -90.00   60
 21  \w     19.00  48.00   1.00    1.00    --   41.23  57.00 -30.00   29
 22  \w     19.00  47.00   1.00    1.00    --   41.23  57.00-120.00   28
 23  \w     24.00  67.00   1.00    1.00    --   41.23  38.00 -90.00   43
 24  \w     78.00 104.00   1.00    1.20    --  106.95  61.00 -30.00   26
 25  \w     78.00 104.00   1.00    1.20    --  106.95  61.00-120.00   26
 26  \w     74.00  99.00   1.00    1.20    --  106.95  77.00 -60.00   25
 27  \w     74.00  99.00   1.00    1.20    --  106.95  77.00 -30.00   25
 28  \w     78.00 103.00   1.00    1.20    --  106.95  61.00 -60.00   25
 29  \w     74.00  99.00   1.00    1.20    --  106.95  77.00 -90.00   25
 30  \w     74.00  99.00   1.00    1.20    --  106.95  77.00-120.00   25
 31  \w     78.00 103.00   1.00    1.20    --  106.95  61.00 -90.00   25
 32  \w     83.00 109.00   1.00    1.20    --  106.95  45.00 -30.00   26
 33  \w     82.00 108.00   1.00    1.20    --  106.95  45.00 -60.00   26
 34  \w     81.00 106.00   1.00    1.20    --  106.95  45.00-120.00   25
 35  \w     81.00 107.00   1.00    1.20    --  106.95  45.00   0.00   26
;
_diffrn_measurement_device 'four-circle diffractometer'
_diffrn_measurement_device_type 'SuperNova, Dual, Cu at zero, AtlasS2'
_diffrn_measurement_method '\w scans'
_diffrn_orient_matrix_type 'CrysAlisPro convention (1999,Acta A55,543-557)'
_diffrn_orient_matrix_UB_11 -0.0844552000
_diffrn_orient_matrix_UB_12 0.0091995000
_diffrn_orient_matrix_UB_13 0.0244176000
_diffrn_orient_matrix_UB_21 0.0446109000
_diffrn_orient_matrix_UB_22 -0.0470664000
_diffrn_orient_matrix_UB_23 0.0728264000
_diffrn_orient_matrix_UB_31 0.0161158000
_diffrn_orient_matrix_UB_32 0.1784243000
_diffrn_orient_matrix_UB_33 0.0179215000
_diffrn_radiation_monochromator mirror
_diffrn_radiation_probe x-ray
_diffrn_radiation_type CuK\a
_diffrn_radiation_wavelength 1.54184
_diffrn_reflns_av_R_equivalents 0.0418
_diffrn_reflns_av_unetI/netI 0.0398
_diffrn_reflns_Laue_measured_fraction_full 1.000
_diffrn_reflns_Laue_measured_fraction_max 0.978
_diffrn_reflns_limit_h_max 20
_diffrn_reflns_limit_h_min -19
_diffrn_reflns_limit_k_max 9
_diffrn_reflns_limit_k_min -9
_diffrn_reflns_limit_l_max 24
_diffrn_reflns_limit_l_min -21
_diffrn_reflns_number 26400
_diffrn_reflns_point_group_measured_fraction_full 0.952
_diffrn_reflns_point_group_measured_fraction_max 0.926
_diffrn_reflns_theta_full 67.684
_diffrn_reflns_theta_max 73.601
_diffrn_reflns_theta_min 2.262
_diffrn_source 'micro-focus sealed X-ray tube'
_diffrn_source_type 'SuperNova (Cu) X-ray Source'
_exptl_absorpt_coefficient_mu 0.895
_exptl_absorpt_correction_T_max 1.00000
_exptl_absorpt_correction_T_min 0.71033
_exptl_absorpt_correction_type multi-scan
_exptl_absorpt_process_details
;
CrysAlisPro 1.171.38.43f (Rigaku Oxford Diffraction, 2015)
Empirical absorption correction using spherical harmonics,
 implemented in SCALE3 ABSPACK scaling algorithm.
;
_exptl_crystal_colour colourless
_exptl_crystal_colour_primary colourless
_exptl_crystal_density_diffrn 1.282
_exptl_crystal_description block
_exptl_crystal_F_000 1072
_exptl_crystal_size_max 0.13
_exptl_crystal_size_mid 0.12
_exptl_crystal_size_min 0.11
_refine_diff_density_max 0.607
_refine_diff_density_min -0.398
_refine_diff_density_rms 0.078
_refine_ls_abs_structure_details
;
 Flack x determined using 3692 quotients [(I+)-(I-)]/[(I+)+(I-)]
 (Parsons, Flack and Wagner, Acta Cryst. B69 (2013) 249-259).
;
_refine_ls_abs_structure_Flack 0.11(8)
_refine_ls_extinction_method none
_refine_ls_goodness_of_fit_ref 1.030
_refine_ls_hydrogen_treatment constr
_refine_ls_matrix_type full
_refine_ls_number_parameters 657
_refine_ls_number_reflns 9894
_refine_ls_number_restraints 13
_refine_ls_restrained_S_all 1.033
_refine_ls_R_factor_all 0.0703
_refine_ls_R_factor_gt 0.0670
_refine_ls_shift/su_max 0.000
_refine_ls_shift/su_mean 0.000
_refine_ls_structure_factor_coef Fsqd
_refine_ls_weighting_details 'w=1/[\s^2^(Fo^2^)+(0.1361P)^2^+1.3325P] where P=(Fo^2^+2Fc^2^)/3'
_refine_ls_weighting_scheme calc
_refine_ls_wR_factor_gt 0.1879
_refine_ls_wR_factor_ref 0.1941
_reflns_Friedel_coverage 0.766
_reflns_Friedel_fraction_full 0.896
_reflns_Friedel_fraction_max 0.866
_reflns_number_gt 9283
_reflns_number_total 9894
_reflns_threshold_expression 'I > 2\s(I)'
_cod_data_source_file np9b00247_si_003.cif
_cod_data_source_block s134_2
_cod_database_code 1552590
_shelx_shelxl_version_number 2018/3
_shelx_space_group_comment
;
The symmetry employed for this shelxl refinement is uniquely defined
by the following loop, which should always be used as a source of
symmetry information in preference to the above space-group names.
They are only intended as comments.
;
_shelx_estimated_absorpt_t_max 0.908
_shelx_estimated_absorpt_t_min 0.893
_reflns_odcompleteness_completeness 100.00
_reflns_odcompleteness_iscentric 1
_reflns_odcompleteness_theta 66.97
_olex2_refinement_description
;
1. Fixed Uiso
 At 1.2 times of:
  All C(H) groups, All C(H,H) groups
 At 1.5 times of:
  All C(H,H,H) groups
2. Uiso/Uaniso restraints and constraints
Uanis(O11W) \\sim Ueq: with sigma of 0.002 and sigma for terminal atoms of 0.004
Uanis(O12W) \\sim Ueq: with sigma of 0.002 and sigma for terminal atoms of 0.004
3.a Ternary CH refined with riding coordinates:
 C7'(H7'), C1(H1), C018(H018), C01C(H01C), C01D(H01D), C9(H9)
3.b Secondary CH2 refined with riding coordinates:
 C00W(H00A,H00B), C8'(H8'A,H8'B), C9'(H9'A,H9'B), C4(H4A,H4B), C01L(H01J,H01K),
  C01N(H01L,H01M), C01Q(H01N,H01O), C3(H3A,H3B)
3.c Aromatic/amide H refined with riding coordinates:
 C8(H8), C00O(H00O), C5(H5), C012(H012), C3'(H3'), C015(H015), C2'(H2'),
 C01F(H01F)
3.d Idealised Me refined as rotating group:
 C10'(H10A,H10B,H10C), C01I(H01A,H01B,H01E), C01J(H01G,H01H,H01I), C11(H11A,
 H11B,H11C), C10(H10D,H10E,H10F), C12(H12A,H12B,H12C), C01U(H01P,H01Q,H01R),
 C01W(H01S,H01T,H01U)
;
_olex2_date_sample_data_collection 2018-09-28
_olex2_submission_special_instructions 'No special instructions were received'
_oxdiff_exptl_absorpt_empirical_details
;
Empirical correction (ABSPACK) includes:
- Absorption correction using spherical harmonics
- Frame scaling
- Detector area scaling
;
_oxdiff_exptl_absorpt_empirical_full_max 1.370
_oxdiff_exptl_absorpt_empirical_full_min 0.710

loop_
_space_group_symop_operation_xyz
'x, y, z'
'-x, y+1/2, -z'

loop_
_atom_site_label
_atom_site_type_symbol
_atom_site_fract_x
_atom_site_fract_y
_atom_site_fract_z
_atom_site_U_iso_or_equiv
_atom_site_adp_type
_atom_site_occupancy
_atom_site_site_symmetry_order
_atom_site_calc_flag
_atom_site_refinement_flags_posn
_atom_site_refinement_flags_adp
O6 O 0.94974(17) 0.4318(4) 0.45987(15) 0.0260(6) Uani 1 1 d . .
O4 O 0.80879(17) 0.1269(3) 0.47662(14) 0.0231(6) Uani 1 1 d . .
O3 O 0.74475(17) 0.0840(4) 0.36166(15) 0.0255(6) Uani 1 1 d . .
O004 O 1.12436(19) 0.0788(4) 0.09647(16) 0.0300(7) Uani 1 1 d . .
O1 O 0.6200(2) 0.1716(4) 0.62791(16) 0.0307(7) Uani 1 1 d . .
O006 O 1.05932(18) -0.1928(4) 0.36649(16) 0.0285(6) Uani 1 1 d . .
O007 O 1.16248(18) 0.3512(4) 0.05064(15) 0.0291(6) Uani 1 1 d . .
O008 O 0.9238(2) 0.4150(4) 0.24668(15) 0.0305(7) Uani 1 1 d . .
O009 O 1.10642(18) 0.0691(4) 0.37550(15) 0.0278(6) Uani 1 1 d . .
O2 O 0.65730(19) 0.4377(4) 0.57637(15) 0.0283(6) Uani 1 1 d . .
O00B O 1.07021(19) 0.3743(4) 0.25708(15) 0.0298(7) Uani 1 1 d . .
O5 O 0.91905(18) 0.6949(4) 0.42702(16) 0.0286(6) Uani 1 1 d . .
O8W O 0.2836(3) 0.8790(6) 0.2694(2) 0.0539(10) Uani 1 1 d . .
N2 N 0.5515(2) 0.0912(5) 0.2993(2) 0.0305(8) Uani 1 1 d . .
N00F N 0.7870(2) 0.4036(5) 0.10903(19) 0.0326(8) Uani 1 1 d . .
O9W O 0.2368(3) 1.1927(6) 0.2764(2) 0.0590(11) Uani 1 1 d . .
C7' C 0.8163(2) 0.1435(5) 0.4083(2) 0.0226(8) Uani 1 1 d . .
H7' H 0.867870 0.091820 0.400308 0.027 Uiso 1 1 calc R .
C00I C 1.0849(3) 0.3442(5) 0.06839(19) 0.0245(8) Uani 1 1 d . .
C7 C 0.6322(2) 0.3187(5) 0.5298(2) 0.0240(8) Uani 1 1 d . .
C8 C 0.6260(2) 0.3311(5) 0.4601(2) 0.0242(8) Uani 1 1 d . .
H8 H 0.637525 0.428796 0.441282 0.029 Uiso 1 1 calc R .
C6 C 0.6113(2) 0.1723(5) 0.5580(2) 0.0250(8) Uani 1 1 d . .
C4' C 0.8541(2) 0.5968(5) 0.3984(2) 0.0243(8) Uani 1 1 d . .
C5' C 0.8720(2) 0.4404(5) 0.4179(2) 0.0221(8) Uani 1 1 d . .
C00O C 0.9883(3) 0.1769(5) 0.1139(2) 0.0252(8) Uani 1 1 d . .
H00O H 0.973743 0.077348 0.129153 0.030 Uiso 1 1 calc R .
C8A C 0.6027(2) 0.1994(5) 0.4168(2) 0.0233(8) Uani 1 1 d . .
C6' C 0.8174(2) 0.3195(5) 0.3929(2) 0.0223(8) Uani 1 1 d . .
C00R C 0.9328(3) 0.3054(5) 0.1120(2) 0.0255(8) Uani 1 1 d . .
C00S C 1.0642(3) 0.1948(5) 0.0936(2) 0.0251(8) Uani 1 1 d . .
C4A C 0.5818(2) 0.0551(5) 0.4448(2) 0.0270(9) Uani 1 1 d . .
C00U C 0.9841(3) 0.1803(6) 0.2939(2) 0.0261(9) Uani 1 1 d . .
C5 C 0.5853(3) 0.0441(5) 0.5153(2) 0.0279(9) Uani 1 1 d . .
H5 H 0.569980 -0.051256 0.533768 0.033 Uiso 1 1 calc R .
C00W C 1.1328(3) -0.0966(6) 0.3866(2) 0.0288(9) Uani 1 1 d . .
H00A H 1.174517 -0.123183 0.359407 0.035 Uiso 1 1 calc R .
H00B H 1.157139 -0.114534 0.434507 0.035 Uiso 1 1 calc R .
C00X C 0.9081(3) 0.1368(6) 0.2511(2) 0.0280(9) Uani 1 1 d . .
C1' C 0.7432(2) 0.3618(6) 0.3475(2) 0.0242(8) Uani 1 1 d . .
C00Z C 0.9527(3) 0.4538(6) 0.0871(2) 0.0285(9) Uani 1 1 d . .
C010 C 1.0311(3) 0.0593(6) 0.3293(2) 0.0262(8) Uani 1 1 d . .
O6W O 0.2988(3) 0.2490(9) 0.1556(3) 0.0829(19) Uani 1 1 d . .
C012 C 1.0290(3) 0.4700(6) 0.0641(2) 0.0281(9) Uani 1 1 d . .
H012 H 1.041926 0.567264 0.045768 0.034 Uiso 1 1 calc R .
C3' C 0.7804(3) 0.6424(6) 0.3544(2) 0.0277(9) Uani 1 1 d . .
H3' H 0.768494 0.749247 0.343070 0.033 Uiso 1 1 calc R .
C014 C 1.0026(3) -0.0969(6) 0.3235(2) 0.0264(8) Uani 1 1 d . .
C015 C 0.8803(3) -0.0183(6) 0.2447(2) 0.0284(9) Uani 1 1 d . .
H015 H 0.829375 -0.042546 0.216170 0.034 Uiso 1 1 calc R .
C1 C 0.6033(2) 0.2139(5) 0.3410(2) 0.0247(8) Uani 1 1 d . .
H1 H 0.578956 0.318514 0.326012 0.030 Uiso 1 1 calc R .
C8' C 0.9737(3) 0.5963(5) 0.4758(2) 0.0262(8) Uani 1 1 d . .
H8'A H 0.967253 0.622386 0.522043 0.031 Uiso 1 1 calc R .
H8'B H 1.031892 0.613482 0.472361 0.031 Uiso 1 1 calc R .
C018 C 0.9999(3) 0.3547(6) 0.2879(2) 0.0281(9) Uani 1 1 d . .
H018 H 1.009925 0.405240 0.333137 0.034 Uiso 1 1 calc R .
C9' C 0.8070(3) -0.0360(5) 0.4989(2) 0.0289(9) Uani 1 1 d . .
H9'A H 0.853672 -0.095123 0.487100 0.035 Uiso 1 1 calc R .
H9'B H 0.755050 -0.087030 0.476743 0.035 Uiso 1 1 calc R .
O1W O 0.6316(3) 0.3633(10) 0.1434(3) 0.089(2) Uani 1 1 d . .
C2' C 0.7247(3) 0.5181(6) 0.3280(2) 0.0278(9) Uani 1 1 d . .
H2' H 0.675305 0.541667 0.297247 0.033 Uiso 1 1 calc R .
C01C C 0.8676(3) 0.2890(6) 0.2179(2) 0.0272(9) Uani 1 1 d . .
H01C H 0.813541 0.304697 0.232105 0.033 Uiso 1 1 calc R .
C01D C 0.8523(3) 0.2852(6) 0.1384(2) 0.0283(9) Uani 1 1 d . .
H01D H 0.830066 0.178724 0.124030 0.034 Uiso 1 1 calc R .
C4 C 0.5533(3) -0.0885(6) 0.3997(3) 0.0345(10) Uani 1 1 d . .
H4A H 0.493428 -0.103958 0.397139 0.041 Uiso 1 1 calc R .
H4B H 0.581897 -0.183408 0.420632 0.041 Uiso 1 1 calc R .
C01F C 0.9288(3) -0.1412(6) 0.2813(2) 0.0287(9) Uani 1 1 d . .
H01F H 0.911701 -0.247828 0.277139 0.034 Uiso 1 1 calc R .
C10' C 0.8131(3) -0.0359(6) 0.5751(2) 0.0305(9) Uani 1 1 d . .
H10A H 0.766018 0.020959 0.586258 0.046 Uiso 1 1 calc GR .
H10B H 0.864327 0.015772 0.596582 0.046 Uiso 1 1 calc GR .
H10C H 0.812826 -0.144433 0.591200 0.046 Uiso 1 1 calc GR .
C9 C 0.6936(2) 0.2116(5) 0.3262(2) 0.0256(8) Uani 1 1 d . .
H9 H 0.689845 0.196609 0.276902 0.031 Uiso 1 1 calc R .
C01I C 1.1865(3) 0.4990(7) 0.0237(3) 0.0376(11) Uani 1 1 d . .
H01A H 1.146133 0.527160 -0.016513 0.056 Uiso 1 1 calc GR .
H01B H 1.240923 0.487376 0.012049 0.056 Uiso 1 1 calc GR .
H01E H 1.188462 0.581909 0.057446 0.056 Uiso 1 1 calc GR .
C01J C 1.1067(3) -0.0726(6) 0.1234(3) 0.0385(11) Uani 1 1 d . .
H01G H 1.057558 -0.117968 0.095208 0.058 Uiso 1 1 calc GR .
H01H H 1.097083 -0.058833 0.169164 0.058 Uiso 1 1 calc GR .
H01I H 1.153673 -0.143224 0.124128 0.058 Uiso 1 1 calc GR .
O5W O 0.4037(3) 0.0526(11) 0.1025(3) 0.091(2) Uani 1 1 d . .
C01L C 1.0877(3) 0.5408(6) 0.2451(2) 0.0369(11) Uani 1 1 d . .
H01J H 1.085160 0.603654 0.285673 0.044 Uiso 1 1 calc R .
H01K H 1.046095 0.582354 0.207538 0.044 Uiso 1 1 calc R .
O7W O 0.3139(3) 0.8009(9) 0.1429(3) 0.0802(17) Uani 1 1 d . .
C01N C 0.8935(3) 0.5953(6) 0.0823(3) 0.0377(11) Uani 1 1 d . .
H01L H 0.871543 0.618089 0.034411 0.045 Uiso 1 1 calc R .
H01M H 0.924880 0.688653 0.101990 0.045 Uiso 1 1 calc R .
C11 C 0.6706(3) 0.5931(6) 0.5506(2) 0.0334(10) Uani 1 1 d . .
H11A H 0.712219 0.586736 0.522297 0.050 Uiso 1 1 calc GR .
H11B H 0.689835 0.664628 0.588186 0.050 Uiso 1 1 calc GR .
H11C H 0.618886 0.632690 0.524054 0.050 Uiso 1 1 calc GR .
C10 C 0.5938(3) 0.0307(7) 0.6592(3) 0.0405(11) Uani 1 1 d . .
H10D H 0.538084 0.001611 0.636387 0.061 Uiso 1 1 calc GR .
H10E H 0.593843 0.051785 0.706577 0.061 Uiso 1 1 calc GR .
H10F H 0.631790 -0.055697 0.655476 0.061 Uiso 1 1 calc GR .
C01Q C 0.8204(3) 0.5678(6) 0.1186(2) 0.0366(11) Uani 1 1 d . .
H01N H 0.838848 0.588223 0.167166 0.044 Uiso 1 1 calc R .
H01O H 0.775830 0.643346 0.101267 0.044 Uiso 1 1 calc R .
O2W O 0.5684(3) 0.0718(12) 0.1667(3) 0.100(3) Uani 1 1 d . .
C3 C 0.5702(3) -0.0710(6) 0.3278(3) 0.0374(11) Uani 1 1 d . .
H3A H 0.628860 -0.095436 0.328378 0.045 Uiso 1 1 calc R .
H3B H 0.536377 -0.148490 0.298237 0.045 Uiso 1 1 calc R .
C12 C 0.4609(3) 0.1317(7) 0.2922(3) 0.0383(11) Uani 1 1 d . .
H12A H 0.447338 0.143730 0.336761 0.058 Uiso 1 1 calc GR .
H12B H 0.427409 0.047251 0.267944 0.058 Uiso 1 1 calc GR .
H12C H 0.449375 0.230301 0.267197 0.058 Uiso 1 1 calc GR .
C01U C 0.7543(3) 0.3713(7) 0.0364(2) 0.0402(11) Uani 1 1 d . .
H01P H 0.800372 0.360390 0.012832 0.060 Uiso 1 1 calc GR .
H01Q H 0.718986 0.458465 0.016954 0.060 Uiso 1 1 calc GR .
H01R H 0.722242 0.273740 0.031985 0.060 Uiso 1 1 calc GR .
O4W O 0.3892(4) 0.5150(11) 0.1427(4) 0.100(2) Uani 1 1 d . .
C01W C 1.1733(4) 0.5536(8) 0.2283(3) 0.0511(15) Uani 1 1 d . .
H01S H 1.177814 0.480389 0.191914 0.077 Uiso 1 1 calc GR .
H01T H 1.214862 0.527401 0.267993 0.077 Uiso 1 1 calc GR .
H01U H 1.182288 0.661157 0.214029 0.077 Uiso 1 1 calc GR .
O3W O 0.5506(4) 0.5672(16) 0.2147(4) 0.140(4) Uani 1 1 d . .
O10W O 0.5774(7) 0.707(2) 0.0167(5) 0.194(7) Uani 1 1 d . .
O12W O 0.6432(7) 0.7844(16) 0.1523(6) 0.155(4) Uani 1 1 d . U
O11W O 0.5064(9) 0.9569(19) -0.0484(7) 0.187(5) Uani 1 1 d . U

loop_
_atom_site_aniso_label
_atom_site_aniso_U_11
_atom_site_aniso_U_22
_atom_site_aniso_U_33
_atom_site_aniso_U_23
_atom_site_aniso_U_13
_atom_site_aniso_U_12
O6 0.0188(13) 0.0223(16) 0.0330(15) -0.0002(11) -0.0049(11) -0.0004(11)
O4 0.0237(13) 0.0198(15) 0.0248(14) 0.0003(11) 0.0025(10) 0.0000(10)
O3 0.0182(13) 0.0247(16) 0.0313(15) -0.0057(12) -0.0013(11) -0.0012(11)
O004 0.0269(15) 0.0270(17) 0.0360(16) 0.0014(13) 0.0058(12) 0.0059(12)
O1 0.0317(15) 0.0291(17) 0.0311(15) 0.0053(12) 0.0057(12) 0.0031(12)
O006 0.0251(14) 0.0266(16) 0.0320(15) 0.0064(12) 0.0006(11) -0.0017(12)
O007 0.0260(14) 0.0309(17) 0.0312(15) 0.0008(12) 0.0073(11) -0.0016(12)
O008 0.0346(16) 0.0291(17) 0.0254(14) 0.0004(12) -0.0005(12) 0.0081(13)
O009 0.0245(14) 0.0269(17) 0.0293(15) 0.0022(12) -0.0018(11) 0.0031(12)
O2 0.0303(15) 0.0237(16) 0.0299(14) -0.0020(12) 0.0034(11) -0.0024(12)
O00B 0.0333(16) 0.0253(17) 0.0296(15) 0.0012(12) 0.0032(12) -0.0014(12)
O5 0.0213(13) 0.0235(16) 0.0386(16) 0.0010(12) -0.0002(12) -0.0009(11)
O8W 0.058(2) 0.054(3) 0.045(2) -0.0008(18) -0.0006(18) -0.015(2)
N2 0.0179(16) 0.035(2) 0.0365(19) -0.0089(16) -0.0007(13) -0.0039(14)
N00F 0.0326(19) 0.038(2) 0.0258(18) 0.0021(15) 0.0014(14) 0.0103(17)
O9W 0.058(3) 0.060(3) 0.056(2) 0.011(2) 0.003(2) 0.010(2)
C7' 0.0172(17) 0.025(2) 0.0239(18) -0.0034(15) -0.0015(14) -0.0012(15)
C00I 0.0271(19) 0.026(2) 0.0193(17) -0.0008(15) 0.0021(14) -0.0038(16)
C7 0.0196(17) 0.022(2) 0.0290(19) -0.0017(15) 0.0017(14) 0.0027(15)
C8 0.0192(17) 0.021(2) 0.031(2) -0.0002(16) 0.0038(14) 0.0005(15)
C6 0.0205(17) 0.024(2) 0.030(2) 0.0027(16) 0.0049(15) 0.0026(15)
C4' 0.0166(17) 0.028(2) 0.0280(19) 0.0004(16) 0.0034(15) 0.0007(15)
C5' 0.0164(17) 0.025(2) 0.0237(18) -0.0016(15) 0.0006(14) 0.0009(15)
C00O 0.028(2) 0.024(2) 0.0212(18) 0.0013(15) 0.0003(15) -0.0007(16)
C8A 0.0155(16) 0.022(2) 0.032(2) 0.0007(16) 0.0026(14) 0.0006(14)
C6' 0.0190(17) 0.023(2) 0.0239(18) -0.0003(14) 0.0029(14) 0.0027(15)
C00R 0.028(2) 0.029(2) 0.0194(18) -0.0004(15) 0.0025(15) 0.0032(16)
C00S 0.029(2) 0.023(2) 0.0227(18) 0.0012(15) 0.0024(15) 0.0041(16)
C4A 0.0191(17) 0.021(2) 0.041(2) -0.0014(17) 0.0045(16) -0.0018(15)
C00U 0.0250(19) 0.032(2) 0.0216(18) 0.0004(16) 0.0056(15) 0.0027(17)
C5 0.0225(18) 0.021(2) 0.039(2) 0.0022(17) 0.0045(16) -0.0009(16)
C00W 0.0247(19) 0.026(2) 0.033(2) 0.0025(17) 0.0003(16) 0.0009(17)
C00X 0.0233(19) 0.036(3) 0.0244(19) 0.0041(17) 0.0042(15) 0.0033(17)
C1' 0.0187(17) 0.031(2) 0.0226(18) -0.0009(16) 0.0042(14) 0.0009(16)
C00Z 0.035(2) 0.028(2) 0.0225(18) 0.0005(16) 0.0047(16) 0.0046(18)
C010 0.0228(19) 0.032(2) 0.0235(18) 0.0017(16) 0.0030(15) 0.0008(17)
O6W 0.037(2) 0.143(6) 0.064(3) 0.031(3) -0.003(2) 0.008(3)
C012 0.037(2) 0.025(2) 0.0219(18) 0.0022(16) 0.0034(16) -0.0001(18)
C3' 0.0202(18) 0.026(2) 0.036(2) 0.0047(17) 0.0026(16) 0.0026(16)
C014 0.0240(19) 0.030(2) 0.0247(19) 0.0034(16) 0.0047(15) 0.0005(17)
C015 0.0251(19) 0.036(3) 0.0234(19) 0.0031(17) 0.0016(15) -0.0006(17)
C1 0.0170(17) 0.027(2) 0.028(2) -0.0043(16) 0.0009(14) 0.0002(15)
C8' 0.0197(17) 0.025(2) 0.032(2) -0.0006(16) -0.0012(15) -0.0054(15)
C018 0.033(2) 0.030(2) 0.0205(18) 0.0007(16) 0.0023(15) 0.0034(18)
C9' 0.026(2) 0.019(2) 0.038(2) 0.0013(17) -0.0024(16) -0.0013(16)
O1W 0.049(3) 0.157(7) 0.063(3) -0.003(4) 0.014(2) -0.008(3)
C2' 0.0185(18) 0.033(2) 0.030(2) 0.0048(17) 0.0016(15) -0.0002(16)
C01C 0.0248(19) 0.033(2) 0.024(2) 0.0022(16) 0.0048(15) 0.0062(16)
C01D 0.026(2) 0.031(2) 0.026(2) 0.0017(16) 0.0005(16) 0.0032(17)
C4 0.028(2) 0.023(2) 0.050(3) -0.0049(19) 0.0022(18) -0.0046(17)
C01F 0.027(2) 0.031(2) 0.027(2) 0.0044(17) 0.0040(16) -0.0048(17)
C10' 0.027(2) 0.026(2) 0.037(2) 0.0060(18) 0.0005(17) -0.0015(17)
C9 0.0177(18) 0.032(2) 0.0259(19) -0.0034(16) -0.0001(14) 0.0016(16)
C01I 0.031(2) 0.041(3) 0.041(3) 0.007(2) 0.0072(19) -0.0080(19)
C01J 0.036(2) 0.032(3) 0.051(3) 0.009(2) 0.014(2) 0.011(2)
O5W 0.053(3) 0.158(7) 0.055(3) -0.007(4) -0.002(2) -0.025(4)
C01L 0.049(3) 0.027(2) 0.031(2) 0.0026(17) -0.002(2) -0.003(2)
O7W 0.059(3) 0.110(5) 0.070(3) -0.001(3) 0.009(2) 0.009(3)
C01N 0.046(3) 0.031(3) 0.036(2) 0.0062(19) 0.009(2) 0.011(2)
C11 0.042(2) 0.022(2) 0.033(2) -0.0021(17) 0.0013(18) -0.0064(18)
C10 0.040(3) 0.041(3) 0.041(3) 0.014(2) 0.006(2) -0.001(2)
C01Q 0.039(2) 0.037(3) 0.032(2) 0.0066(19) 0.0025(19) 0.017(2)
O2W 0.045(2) 0.197(8) 0.055(3) -0.034(4) 0.005(2) -0.007(4)
C3 0.025(2) 0.034(3) 0.050(3) -0.013(2) -0.0003(19) -0.0046(18)
C12 0.021(2) 0.044(3) 0.047(3) -0.010(2) -0.0022(18) -0.0053(19)
C01U 0.039(2) 0.048(3) 0.029(2) 0.001(2) -0.0044(18) 0.013(2)
O4W 0.058(3) 0.144(7) 0.094(4) -0.012(4) 0.003(3) 0.012(4)
C01W 0.049(3) 0.050(4) 0.049(3) 0.010(3) -0.002(2) -0.019(3)
O3W 0.071(4) 0.231(12) 0.104(5) -0.057(7) -0.018(4) 0.020(6)
O10W 0.134(7) 0.36(2) 0.088(5) -0.040(9) 0.024(5) 0.075(10)
O12W 0.142(5) 0.159(6) 0.156(5) -0.015(5) 0.013(4) 0.024(5)
O11W 0.186(6) 0.185(7) 0.185(6) 0.005(5) 0.027(5) -0.005(5)

loop_
_atom_type_symbol
_atom_type_description
_atom_type_scat_dispersion_real
_atom_type_scat_dispersion_imag
_atom_type_scat_source
C C 0.0181 0.0091 'International Tables Vol C Tables 4.2.6.8 and 6.1.1.4'
H H 0.0000 0.0000 'International Tables Vol C Tables 4.2.6.8 and 6.1.1.4'
N N 0.0311 0.0180 'International Tables Vol C Tables 4.2.6.8 and 6.1.1.4'
O O 0.0492 0.0322 'International Tables Vol C Tables 4.2.6.8 and 6.1.1.4'

loop_
_geom_angle_atom_site_label_1
_geom_angle_atom_site_label_2
_geom_angle_atom_site_label_3
_geom_angle
C5' O6 C8' 105.1(3)
C7' O4 C9' 114.0(3)
C7' O3 C9 112.3(3)
C00S O004 C01J 116.7(3)
C6 O1 C10 117.6(4)
C014 O006 C00W 105.6(3)
C00I O007 C01I 117.6(4)
C018 O008 C01C 112.4(3)
C010 O009 C00W 104.0(3)
C7 O2 C11 117.5(3)
C018 O00B C01L 112.7(4)
C4' O5 C8' 105.3(3)
C1 N2 C3 111.5(3)
C1 N2 C12 110.0(4)
C3 N2 C12 111.8(4)
C01Q N00F C01D 110.6(4)
C01U N00F C01D 111.2(4)
C01U N00F C01Q 110.7(4)
O4 C7' O3 112.7(3)
O4 C7' C6' 107.6(3)
O3 C7' C6' 104.3(3)
O007 C00I C00S 115.0(4)
O007 C00I C012 125.2(4)
C012 C00I C00S 119.7(4)
O2 C7 C8 125.8(4)
O2 C7 C6 114.8(4)
C8 C7 C6 119.4(4)
C7 C8 C8A 121.3(4)
O1 C6 C7 115.0(4)
O1 C6 C5 125.5(4)
C5 C6 C7 119.5(4)
O5 C4' C5' 110.3(3)
O5 C4' C3' 126.7(4)
C5' C4' C3' 123.0(4)
O6 C5' C4' 109.9(4)
C6' C5' O6 129.4(4)
C6' C5' C4' 120.6(4)
C00S C00O C00R 121.2(4)
C8 C8A C1 119.8(4)
C4A C8A C8 119.2(4)
C4A C8A C1 121.0(4)
C5' C6' C7' 132.7(4)
C5' C6' C1' 117.5(4)
C1' C6' C7' 109.6(4)
C00O C00R C01D 120.2(4)
C00Z C00R C00O 119.9(4)
C00Z C00R C01D 119.9(4)
O004 C00S C00I 115.0(4)
O004 C00S C00O 125.7(4)
C00O C00S C00I 119.3(4)
C8A C4A C5 119.5(4)
C8A C4A C4 121.0(4)
C5 C4A C4 119.5(4)
C00X C00U C018 110.4(4)
C010 C00U C00X 117.2(4)
C010 C00U C018 132.3(4)
C6 C5 C4A 121.1(4)
O006 C00W O009 106.6(3)
C00U C00X C01C 107.7(4)
C015 C00X C00U 122.4(4)
C015 C00X C01C 129.9(4)
C6' C1' C9 108.5(4)
C2' C1' C6' 122.2(4)
C2' C1' C9 129.3(4)
C00R C00Z C012 118.6(4)
C00R C00Z C01N 121.9(4)
C012 C00Z C01N 119.4(4)
C00U C010 O009 129.0(4)
C00U C010 C014 120.4(4)
C014 C010 O009 110.5(4)
C00I C012 C00Z 121.1(4)
C4' C3' C2' 116.4(4)
C010 C014 O006 108.8(4)
C01F C014 O006 128.3(4)
C01F C014 C010 122.9(4)
C00X C015 C01F 119.9(4)
N2 C1 C8A 113.1(4)
N2 C1 C9 110.0(3)
C8A C1 C9 112.1(3)
O5 C8' O6 106.8(3)
O008 C018 C00U 104.3(4)
O00B C018 O008 113.0(3)
O00B C018 C00U 108.5(4)
O4 C9' C10' 108.2(4)
C1' C2' C3' 120.1(4)
O008 C01C C00X 104.4(3)
O008 C01C C01D 112.7(4)
C00X C01C C01D 113.4(4)
N00F C01D C00R 112.9(4)
N00F C01D C01C 110.5(4)
C00R C01D C01C 112.0(3)
C4A C4 C3 113.2(4)
C014 C01F C015 117.1(4)
O3 C9 C1' 104.4(3)
O3 C9 C1 113.0(3)
C1' C9 C1 114.2(3)
O00B C01L C01W 109.0(5)
C00Z C01N C01Q 113.3(4)
N00F C01Q C01N 112.3(4)
N2 C3 C4 113.0(4)

loop_
_geom_bond_atom_site_label_1
_geom_bond_atom_site_label_2
_geom_bond_distance
O6 C5' 1.373(5)
O6 C8' 1.445(5)
O4 C7' 1.395(5)
O4 C9' 1.431(5)
O3 C7' 1.428(4)
O3 C9 1.446(5)
O004 C00S 1.367(5)
O004 C01J 1.422(6)
O1 C6 1.371(5)
O1 C10 1.431(6)
O006 C00W 1.428(5)
O006 C014 1.383(5)
O007 C00I 1.372(5)
O007 C01I 1.428(6)
O008 C018 1.434(5)
O008 C01C 1.436(6)
O009 C00W 1.451(6)
O009 C010 1.381(5)
O2 C7 1.365(5)
O2 C11 1.425(6)
O00B C018 1.404(5)
O00B C01L 1.446(6)
O5 C4' 1.368(5)
O5 C8' 1.440(5)
N2 C1 1.474(5)
N2 C3 1.476(7)
N2 C12 1.487(6)
N00F C01D 1.483(6)
N00F C01Q 1.471(7)
N00F C01U 1.465(6)
C7' C6' 1.500(6)
C00I C00S 1.407(6)
C00I C012 1.378(6)
C7 C8 1.376(6)
C7 C6 1.412(6)
C8 C8A 1.402(6)
C6 C5 1.380(6)
C4' C5' 1.375(6)
C4' C3' 1.392(6)
C5' C6' 1.370(6)
C00O C00R 1.395(6)
C00O C00S 1.374(6)
C8A C4A 1.395(6)
C8A C1 1.517(6)
C6' C1' 1.404(5)
C00R C00Z 1.394(6)
C00R C01D 1.507(6)
C4A C5 1.396(6)
C4A C4 1.514(6)
C00U C00X 1.404(6)
C00U C010 1.374(6)
C00U C018 1.485(7)
C00X C015 1.367(7)
C00X C01C 1.521(6)
C1' C2' 1.376(6)
C1' C9 1.505(6)
C00Z C012 1.405(6)
C00Z C01N 1.511(7)
C010 C014 1.379(7)
C3' C2' 1.408(6)
C014 C01F 1.373(6)
C015 C01F 1.407(6)
C1 C9 1.547(5)
C9' C10' 1.500(6)
C01C C01D 1.554(6)
C4 C3 1.515(8)
C01L C01W 1.492(8)
C01N C01Q 1.521(7)
